data_7157097
loop_
_publ_author_name
'Cao, Jun'
'Sun, Jing'
'Yan, Chao-Guo'

_publ_section_title
;
 Construction of indeno[1,2-a]fluorene via domino reaction of
 1,3-indanedione and 3-arylideneindolin-2-ones or chalcones.
;
_journal_issue 40
_journal_name_full 'Organic &amp; biomolecular chemistry'
_journal_page_first 9008
_journal_page_last 9013
_journal_paper_doi 10.1039/c9ob01779h
_journal_volume 17
_journal_year 2019
_chemical_formula_moiety 'C34 H19 Cl O3'
_chemical_formula_sum 'C34 H19 Cl O3'
_chemical_formula_weight 510.94
_space_group_crystal_system triclinic
_space_group_IT_number 2
_space_group_name_Hall '-P 1'
_space_group_name_H-M_alt 'P -1'
_symmetry_space_group_name_Hall '-P 1'
_symmetry_space_group_name_H-M 'P -1'
_atom_sites_solution_hydrogens geom
_audit_creation_method SHELXL-2014/7
_audit_update_record
;
2019-05-24 deposited with the CCDC.    2019-09-20 downloaded from the CCDC.
;
_cell_angle_alpha 112.7911(13)
_cell_angle_beta 94.3666(14)
_cell_angle_gamma 96.6561(14)
_cell_formula_units_Z 2
_cell_length_a 7.6023(3)
_cell_length_b 14.1593(6)
_cell_length_c 14.3949(7)
_cell_measurement_reflns_used 9044
_cell_measurement_temperature 273(2)
_cell_measurement_theta_max 27.48
_cell_measurement_theta_min 2.72
_cell_volume 1406.45(11)
_computing_structure_refinement 'SHELXL-2014/7 (Sheldrick, 2014)'
_diffrn_ambient_temperature 273(2)
_diffrn_measured_fraction_theta_full 0.993
_diffrn_measured_fraction_theta_max 0.993
_diffrn_measurement_device_type 'CCD area detector'
_diffrn_measurement_method 'phi and omega scans'
_diffrn_radiation_source 'fine-focus sealed tube'
_diffrn_radiation_type MoK\a
_diffrn_radiation_wavelength 0.71073
_diffrn_reflns_av_R_equivalents 0.0328
_diffrn_reflns_av_unetI/netI 0.0346
_diffrn_reflns_Laue_measured_fraction_full 0.993
_diffrn_reflns_Laue_measured_fraction_max 0.993
_diffrn_reflns_limit_h_max 9
_diffrn_reflns_limit_h_min -9
_diffrn_reflns_limit_k_max 17
_diffrn_reflns_limit_k_min -17
_diffrn_reflns_limit_l_max 17
_diffrn_reflns_limit_l_min -17
_diffrn_reflns_number 20143
_diffrn_reflns_point_group_measured_fraction_full 0.993
_diffrn_reflns_point_group_measured_fraction_max 0.993
_diffrn_reflns_theta_full 25.242
_diffrn_reflns_theta_max 25.998
_diffrn_reflns_theta_min 2.618
_exptl_absorpt_coefficient_mu 0.168
_exptl_absorpt_correction_T_max 0.967
_exptl_absorpt_correction_T_min 0.954
_exptl_absorpt_correction_type multi-scan
_exptl_absorpt_process_details sadabs
_exptl_crystal_colour yellow
_exptl_crystal_density_diffrn 1.206
_exptl_crystal_description block
_exptl_crystal_F_000 528
_exptl_crystal_size_max 0.280
_exptl_crystal_size_mid 0.240
_exptl_crystal_size_min 0.200
_refine_diff_density_max 0.404
_refine_diff_density_min -0.495
_refine_diff_density_rms 0.046
_refine_ls_extinction_method none
_refine_ls_goodness_of_fit_ref 1.043
_refine_ls_hydrogen_treatment constr
_refine_ls_matrix_type full
_refine_ls_number_parameters 344
_refine_ls_number_reflns 5504
_refine_ls_number_restraints 0
_refine_ls_restrained_S_all 1.043
_refine_ls_R_factor_all 0.0649
_refine_ls_R_factor_gt 0.0468
_refine_ls_shift/su_max 0.000
_refine_ls_shift/su_mean 0.000
_refine_ls_structure_factor_coef Fsqd
_refine_ls_weighting_details 'w=1/[\s^2^(Fo^2^)+(0.0555P)^2^+0.7443P] where P=(Fo^2^+2Fc^2^)/3'
_refine_ls_weighting_scheme calc
_refine_ls_wR_factor_gt 0.1149
_refine_ls_wR_factor_ref 0.1237
_reflns_Friedel_coverage 0.000
_reflns_number_gt 4270
_reflns_number_total 5504
_reflns_threshold_expression 'I > 2\s(I)'
_cod_data_source_file c9ob01779h2.cif
_cod_data_source_block 4c
_cod_depositor_comments 'Adding full bibliography for 7157095--7157106.cif.'
_cod_database_code 7157097
_shelx_shelxl_version_number 2014/7
_shelx_space_group_comment
;
The symmetry employed for this shelxl refinement is uniquely defined
by the following loop, which should always be used as a source of
symmetry information in preference to the above space-group names.
They are only intended as comments.
;
_shelx_estimated_absorpt_t_min 0.955
_shelx_estimated_absorpt_t_max 0.967

loop_
_space_group_symop_operation_xyz
'x, y, z'
'-x, -y, -z'

loop_
_atom_site_label
_atom_site_type_symbol
_atom_site_fract_x
_atom_site_fract_y
_atom_site_fract_z
_atom_site_U_iso_or_equiv
_atom_site_adp_type
_atom_site_occupancy
_atom_site_site_symmetry_order
_atom_site_calc_flag
_atom_site_refinement_flags_posn
_atom_site_refinement_flags_adp
C1 C 0.5376(2) 0.29620(13) -0.04742(14) 0.0219(4) Uani 1 1 d . .
C2 C 0.4522(2) 0.20876(14) -0.14524(14) 0.0266(4) Uani 1 1 d . .
C3 C 0.4988(3) 0.24312(15) -0.22673(14) 0.0280(4) Uani 1 1 d . .
C4 C 0.4550(3) 0.19015(17) -0.33051(15) 0.0360(5) Uani 1 1 d . .
H4 H 0.3907 0.1233 -0.3584 0.043 Uiso 1 1 calc R U
C5 C 0.5098(3) 0.23991(19) -0.39190(16) 0.0410(5) Uani 1 1 d . .
H5 H 0.4827 0.2059 -0.4621 0.049 Uiso 1 1 calc R U
C6 C 0.6042(3) 0.33923(19) -0.35003(16) 0.0376(5) Uani 1 1 d . .
H6 H 0.6381 0.3712 -0.3928 0.045 Uiso 1 1 calc R U
C7 C 0.6503(3) 0.39318(17) -0.24519(15) 0.0298(4) Uani 1 1 d . .
H7 H 0.7142 0.4601 -0.2177 0.036 Uiso 1 1 calc R U
C8 C 0.5973(2) 0.34349(14) -0.18349(14) 0.0243(4) Uani 1 1 d . .
C9 C 0.6245(2) 0.37653(14) -0.07136(13) 0.0203(4) Uani 1 1 d . .
C10 C 0.7149(2) 0.46444(13) 0.00751(13) 0.0195(4) Uani 1 1 d . .
C11 C 0.8214(2) 0.56129(14) 0.00941(14) 0.0221(4) Uani 1 1 d . .
C12 C 0.8824(2) 0.62706(14) 0.11814(14) 0.0229(4) Uani 1 1 d . .
C13 C 0.9825(2) 0.72525(14) 0.16039(16) 0.0289(4) Uani 1 1 d . .
H13 H 1.0229 0.7582 0.1195 0.035 Uiso 1 1 calc R U
C14 C 1.0210(3) 0.77312(15) 0.26488(16) 0.0325(5) Uani 1 1 d . .
H14 H 1.0883 0.8391 0.2951 0.039 Uiso 1 1 calc R U
C15 C 0.9597(3) 0.72310(15) 0.32509(16) 0.0312(4) Uani 1 1 d . .
H15 H 0.9865 0.7565 0.3954 0.037 Uiso 1 1 calc R U
C16 C 0.8592(2) 0.62417(14) 0.28258(14) 0.0259(4) Uani 1 1 d . .
H16 H 0.8183 0.5916 0.3236 0.031 Uiso 1 1 calc R U
C17 C 0.8215(2) 0.57553(13) 0.17790(14) 0.0206(4) Uani 1 1 d . .
C18 C 0.7195(2) 0.47269(13) 0.10899(13) 0.0191(4) Uani 1 1 d . .
C19 C 0.8014(3) 0.38252(16) 0.38663(15) 0.0315(5) Uani 1 1 d . .
H19 H 0.6988 0.3928 0.4182 0.038 Uiso 1 1 calc R U
C20 C 0.9520(3) 0.36790(18) 0.43601(16) 0.0376(5) Uani 1 1 d . .
H20 H 0.9496 0.3682 0.5006 0.045 Uiso 1 1 calc R U
C21 C 1.1074(3) 0.35268(16) 0.39071(15) 0.0315(4) Uani 1 1 d . .
C22 C 1.2732(3) 0.3400(2) 0.44614(19) 0.0478(6) Uani 1 1 d . .
H22A H 1.3452 0.3009 0.3977 0.072 Uiso 1 1 calc R U
H22B H 1.2400 0.3040 0.4881 0.072 Uiso 1 1 calc R U
H22C H 1.3401 0.4071 0.4879 0.072 Uiso 1 1 calc R U
C23 C 1.1067(3) 0.35145(16) 0.29416(15) 0.0311(4) Uani 1 1 d . .
H23 H 1.2093 0.3410 0.2626 0.037 Uiso 1 1 calc R U
C24 C 0.9564(2) 0.36541(15) 0.24358(14) 0.0269(4) Uani 1 1 d . .
H24 H 0.9583 0.3637 0.1784 0.032 Uiso 1 1 calc R U
C25 C 0.8024(2) 0.38199(13) 0.28997(13) 0.0219(4) Uani 1 1 d . .
C26 C 0.6408(2) 0.40103(13) 0.23959(13) 0.0218(4) Uani 1 1 d . .
C27 C 0.6379(2) 0.39234(13) 0.13126(13) 0.0196(4) Uani 1 1 d . .
C28 C 0.5435(2) 0.30199(13) 0.05118(14) 0.0210(4) Uani 1 1 d . .
C29 C 0.4546(2) 0.21461(14) 0.07322(14) 0.0251(4) Uani 1 1 d . .
C30 C 0.2701(3) 0.19241(15) 0.06334(16) 0.0314(4) Uani 1 1 d . .
H30 H 0.2006 0.2324 0.0427 0.038 Uiso 1 1 calc R U
C31 C 0.1881(3) 0.11132(16) 0.08380(17) 0.0384(5) Uani 1 1 d . .
H31 H 0.0642 0.0971 0.0777 0.046 Uiso 1 1 calc R U
C32 C 0.2923(3) 0.05241(17) 0.11311(19) 0.0465(6) Uani 1 1 d . .
C33 C 0.4753(3) 0.0723(2) 0.1238(2) 0.0622(8) Uani 1 1 d . .
H33 H 0.5439 0.0314 0.1437 0.075 Uiso 1 1 calc R U
C34 C 0.5561(3) 0.15439(18) 0.1044(2) 0.0482(6) Uani 1 1 d . .
H34 H 0.6801 0.1693 0.1124 0.058 Uiso 1 1 calc R U
Cl1 Cl 0.18889(11) -0.05235(6) 0.13496(7) 0.0802(3) Uani 1 1 d . .
O1 O 0.3628(2) 0.12719(10) -0.15604(11) 0.0368(3) Uani 1 1 d . .
O2 O 0.85399(18) 0.58263(10) -0.06231(10) 0.0316(3) Uani 1 1 d . .
O3 O 0.51136(17) 0.42381(11) 0.28343(10) 0.0310(3) Uani 1 1 d . .

loop_
_atom_site_aniso_label
_atom_site_aniso_U_11
_atom_site_aniso_U_22
_atom_site_aniso_U_33
_atom_site_aniso_U_23
_atom_site_aniso_U_13
_atom_site_aniso_U_12
C1 0.0204(9) 0.0192(9) 0.0269(10) 0.0105(8) -0.0010(8) 0.0042(7)
C2 0.0262(10) 0.0230(10) 0.0288(10) 0.0090(8) -0.0042(8) 0.0064(8)
C3 0.0291(10) 0.0304(10) 0.0258(10) 0.0112(8) -0.0006(8) 0.0124(8)
C4 0.0390(12) 0.0367(12) 0.0289(11) 0.0085(9) -0.0024(9) 0.0134(10)
C5 0.0444(13) 0.0550(15) 0.0231(10) 0.0119(10) 0.0024(9) 0.0212(11)
C6 0.0371(12) 0.0577(15) 0.0305(11) 0.0259(11) 0.0098(9) 0.0220(11)
C7 0.0262(10) 0.0416(12) 0.0293(10) 0.0201(9) 0.0065(8) 0.0126(9)
C8 0.0216(9) 0.0302(10) 0.0245(9) 0.0130(8) 0.0014(8) 0.0115(8)
C9 0.0171(8) 0.0241(9) 0.0243(9) 0.0132(8) 0.0033(7) 0.0082(7)
C10 0.0184(8) 0.0208(9) 0.0250(9) 0.0141(8) 0.0041(7) 0.0061(7)
C11 0.0192(9) 0.0222(9) 0.0320(10) 0.0165(8) 0.0073(8) 0.0084(7)
C12 0.0186(9) 0.0216(9) 0.0320(10) 0.0144(8) 0.0032(8) 0.0039(7)
C13 0.0256(10) 0.0215(10) 0.0445(12) 0.0193(9) 0.0044(9) 0.0007(8)
C14 0.0273(10) 0.0174(9) 0.0483(13) 0.0114(9) -0.0029(9) -0.0028(8)
C15 0.0305(10) 0.0243(10) 0.0318(11) 0.0050(8) -0.0016(9) 0.0032(8)
C16 0.0263(10) 0.0229(9) 0.0287(10) 0.0111(8) 0.0033(8) 0.0021(8)
C17 0.0163(8) 0.0176(9) 0.0293(10) 0.0109(7) 0.0030(7) 0.0032(7)
C18 0.0159(8) 0.0191(9) 0.0249(9) 0.0111(7) 0.0029(7) 0.0038(7)
C19 0.0249(10) 0.0456(12) 0.0298(10) 0.0204(9) 0.0083(8) 0.0060(9)
C20 0.0333(11) 0.0597(14) 0.0290(11) 0.0280(11) 0.0032(9) 0.0071(10)
C21 0.0262(10) 0.0379(11) 0.0335(11) 0.0185(9) -0.0010(9) 0.0042(9)
C22 0.0319(12) 0.0734(17) 0.0471(14) 0.0341(13) -0.0016(10) 0.0121(12)
C23 0.0203(9) 0.0422(12) 0.0344(11) 0.0188(9) 0.0048(8) 0.0055(9)
C24 0.0257(10) 0.0343(11) 0.0248(9) 0.0171(8) 0.0042(8) 0.0020(8)
C25 0.0215(9) 0.0212(9) 0.0241(9) 0.0117(7) 0.0019(7) -0.0007(7)
C26 0.0220(9) 0.0188(9) 0.0262(9) 0.0121(7) 0.0030(8) -0.0020(7)
C27 0.0173(8) 0.0212(9) 0.0236(9) 0.0121(7) 0.0023(7) 0.0038(7)
C28 0.0173(9) 0.0197(9) 0.0285(10) 0.0129(8) 0.0003(7) 0.0019(7)
C29 0.0299(10) 0.0186(9) 0.0264(9) 0.0116(8) -0.0023(8) -0.0035(8)
C30 0.0305(11) 0.0246(10) 0.0422(12) 0.0169(9) 0.0062(9) 0.0027(8)
C31 0.0344(11) 0.0299(11) 0.0514(13) 0.0188(10) 0.0089(10) -0.0045(9)
C32 0.0535(15) 0.0310(12) 0.0591(15) 0.0296(11) -0.0011(12) -0.0131(11)
C33 0.0476(15) 0.0475(15) 0.108(2) 0.0581(16) -0.0180(15) -0.0086(12)
C34 0.0315(12) 0.0390(13) 0.0831(18) 0.0419(13) -0.0137(12) -0.0079(10)
Cl1 0.0767(5) 0.0590(4) 0.1242(7) 0.0689(5) -0.0005(5) -0.0218(4)
O1 0.0447(9) 0.0237(7) 0.0355(8) 0.0095(6) -0.0082(7) -0.0026(6)
O2 0.0370(8) 0.0329(8) 0.0351(8) 0.0239(6) 0.0107(6) 0.0045(6)
O3 0.0235(7) 0.0446(8) 0.0333(7) 0.0228(7) 0.0085(6) 0.0085(6)

loop_
_atom_type_symbol
_atom_type_description
_atom_type_scat_dispersion_real
_atom_type_scat_dispersion_imag
_atom_type_scat_source
C C 0.0033 0.0016 'International Tables Vol C Tables 4.2.6.8 and 6.1.1.4'
H H 0.0000 0.0000 'International Tables Vol C Tables 4.2.6.8 and 6.1.1.4'
O O 0.0106 0.0060 'International Tables Vol C Tables 4.2.6.8 and 6.1.1.4'
Cl Cl 0.1484 0.1585 'International Tables Vol C Tables 4.2.6.8 and 6.1.1.4'

loop_
_geom_angle_atom_site_label_1
_geom_angle_atom_site_label_2
_geom_angle_atom_site_label_3
_geom_angle
C28 C1 C9 122.70(16)
C28 C1 C2 129.15(16)
C9 C1 C2 108.10(15)
O1 C2 C3 126.95(17)
O1 C2 C1 127.73(17)
C3 C2 C1 105.31(15)
C4 C3 C8 121.87(19)
C4 C3 C2 128.33(19)
C8 C3 C2 109.80(16)
C3 C4 C5 117.8(2)
C3 C4 H4 121.1
C5 C4 H4 121.1
C6 C5 C4 120.76(19)
C6 C5 H5 119.6
C4 C5 H5 119.6
C5 C6 C7 121.9(2)
C5 C6 H6 119.1
C7 C6 H6 119.1
C8 C7 C6 117.7(2)
C8 C7 H7 121.2
C6 C7 H7 121.2
C7 C8 C3 120.04(17)
C7 C8 C9 131.89(18)
C3 C8 C9 108.08(16)
C10 C9 C1 118.06(16)
C10 C9 C8 133.27(16)
C1 C9 C8 108.67(16)
C9 C10 C18 120.07(15)
C9 C10 C11 131.95(16)
C18 C10 C11 107.98(15)
O2 C11 C12 126.28(17)
O2 C11 C10 128.16(17)
C12 C11 C10 105.56(14)
C13 C12 C17 122.01(18)
C13 C12 C11 128.28(17)
C17 C12 C11 109.71(15)
C14 C13 C12 118.23(17)
C14 C13 H13 120.9
C12 C13 H13 120.9
C13 C14 C15 120.28(17)
C13 C14 H14 119.9
C15 C14 H14 119.9
C14 C15 C16 121.51(18)
C14 C15 H15 119.2
C16 C15 H15 119.2
C17 C16 C15 118.43(17)
C17 C16 H16 120.8
C15 C16 H16 120.8
C16 C17 C12 119.53(16)
C16 C17 C18 132.37(16)
C12 C17 C18 108.09(15)
C27 C18 C10 121.35(16)
C27 C18 C17 130.04(16)
C10 C18 C17 108.61(14)
C20 C19 C25 120.28(18)
C20 C19 H19 119.9
C25 C19 H19 119.9
C19 C20 C21 121.07(18)
C19 C20 H20 119.5
C21 C20 H20 119.5
C23 C21 C20 118.24(18)
C23 C21 C22 120.86(18)
C20 C21 C22 120.90(18)
C21 C22 H22A 109.5
C21 C22 H22B 109.5
H22A C22 H22B 109.5
C21 C22 H22C 109.5
H22A C22 H22C 109.5
H22B C22 H22C 109.5
C21 C23 C24 121.29(18)
C21 C23 H23 119.4
C24 C23 H23 119.4
C23 C24 C25 120.09(17)
C23 C24 H24 120.0
C25 C24 H24 120.0
C19 C25 C24 119.02(17)
C19 C25 C26 119.35(16)
C24 C25 C26 121.61(16)
O3 C26 C25 121.54(16)
O3 C26 C27 119.44(16)
C25 C26 C27 119.02(15)
C18 C27 C28 119.18(16)
C18 C27 C26 121.62(16)
C28 C27 C26 119.15(15)
C1 C28 C27 118.60(16)
C1 C28 C29 121.21(16)
C27 C28 C29 120.18(16)
C30 C29 C34 118.80(17)
C30 C29 C28 120.92(16)
C34 C29 C28 120.27(17)
C29 C30 C31 120.78(19)
C29 C30 H30 119.6
C31 C30 H30 119.6
C32 C31 C30 118.9(2)
C32 C31 H31 120.5
C30 C31 H31 120.5
C31 C32 C33 121.82(19)
C31 C32 Cl1 118.98(18)
C33 C32 Cl1 119.19(18)
C32 C33 C34 118.8(2)
C32 C33 H33 120.6
C34 C33 H33 120.6
C33 C34 C29 120.9(2)
C33 C34 H34 119.6
C29 C34 H34 119.6

loop_
_geom_bond_atom_site_label_1
_geom_bond_atom_site_label_2
_geom_bond_distance
C1 C28 1.387(2)
C1 C9 1.419(2)
C1 C2 1.504(3)
C2 O1 1.218(2)
C2 C3 1.484(3)
C3 C4 1.380(3)
C3 C8 1.402(3)
C4 C5 1.386(3)
C4 H4 0.9300
C5 C6 1.378(3)
C5 H5 0.9300
C6 C7 1.396(3)
C6 H6 0.9300
C7 C8 1.385(3)
C7 H7 0.9300
C8 C9 1.486(2)
C9 C10 1.378(3)
C10 C18 1.417(2)
C10 C11 1.499(2)
C11 O2 1.217(2)
C11 C12 1.481(3)
C12 C13 1.383(3)
C12 C17 1.398(2)
C13 C14 1.380(3)
C13 H13 0.9300
C14 C15 1.389(3)
C14 H14 0.9300
C15 C16 1.392(3)
C15 H15 0.9300
C16 C17 1.383(3)
C16 H16 0.9300
C17 C18 1.486(2)
C18 C27 1.390(2)
C19 C20 1.380(3)
C19 C25 1.389(3)
C19 H19 0.9300
C20 C21 1.391(3)
C20 H20 0.9300
C21 C23 1.383(3)
C21 C22 1.506(3)
C22 H22A 0.9600
C22 H22B 0.9600
C22 H22C 0.9600
C23 C24 1.383(3)
C23 H23 0.9300
C24 C25 1.390(3)
C24 H24 0.9300
C25 C26 1.483(2)
C26 O3 1.217(2)
C26 C27 1.514(2)
C27 C28 1.414(2)
C28 C29 1.494(2)
C29 C30 1.385(3)
C29 C34 1.386(3)
C30 C31 1.385(3)
C30 H30 0.9300
C31 C32 1.370(3)
C31 H31 0.9300
C32 C33 1.372(4)
C32 Cl1 1.745(2)
C33 C34 1.385(3)
C33 H33 0.9300
C34 H34 0.9300
